data_2214681
loop_
_publ_author_name
'T. Arun Luiz'
'Adinarayana Doddi'
'Babu Varghese'
'M. N. Sudheendra Rao'

_publ_section_title
;
 (Dicyclohexylamino)(phenyl)(piperidin-1-yl)phosphine
;
_journal_coeditor_code HB2466
_journal_issue 8
_journal_name_full 'Acta Crystallographica Section E'
_journal_page_first o3449
_journal_page_last o3449
_journal_paper_doi 10.1107/S1600536807032084
_journal_volume 63
_journal_year 2007
_chemical_formula_iupac 'C23 H37 N2 P'
_chemical_formula_moiety 'C23 H37 N2 P'
_chemical_formula_sum 'C23 H37 N2 P'
_chemical_formula_weight 372.52
_chemical_name_systematic
;
(Dicyclohexylamino)(phenyl)(piperdin-1-yl)phosphine
;
_space_group_IT_number 2
_symmetry_cell_setting triclinic
_symmetry_space_group_name_Hall '-P 1'
_symmetry_space_group_name_H-M 'P -1'
_atom_sites_solution_hydrogens geom
_atom_sites_solution_primary direct
_atom_sites_solution_secondary difmap
_audit_creation_method SHELXL-97
_cell_angle_alpha 86.58(5)
_cell_angle_beta 82.04(2)
_cell_angle_gamma 81.67(5)
_cell_formula_units_Z 2
_cell_length_a 9.5383(13)
_cell_length_b 10.259(3)
_cell_length_c 11.413(10)
_cell_measurement_reflns_used 25
_cell_measurement_temperature 293(2)
_cell_measurement_theta_max 12
_cell_measurement_theta_min 10
_cell_volume 1093.5(10)
_computing_cell_refinement 'CAD-4 Software'
_computing_data_collection 'CAD-4 Software (Enraf-Nonius, 1989)'
_computing_data_reduction 'XCAD4 (Harms & Wocadlo, 1995)'
_computing_molecular_graphics 'ORTEP-32 (Farrugia, 1997)'
_computing_publication_material SHELXL97
_computing_structure_refinement 'SHELXL97 (Sheldrick, 1997)'
_computing_structure_solution 'SIR92 (Altomare <i>et al.</i>,  1993)'
_diffrn_ambient_temperature 293(2)
_diffrn_measured_fraction_theta_full 0.999
_diffrn_measured_fraction_theta_max 0.999
_diffrn_measurement_device_type 'Enraf-Nonius CAD-4'
_diffrn_measurement_method \w-2\q
_diffrn_radiation_monochromator graphite
_diffrn_radiation_source 'fine-focus sealed tube'
_diffrn_radiation_type MoK\a
_diffrn_radiation_wavelength 0.71073
_diffrn_reflns_av_R_equivalents 0.0302
_diffrn_reflns_av_sigmaI/netI 0.0518
_diffrn_reflns_limit_h_max 11
_diffrn_reflns_limit_h_min 0
_diffrn_reflns_limit_k_max 12
_diffrn_reflns_limit_k_min -12
_diffrn_reflns_limit_l_max 13
_diffrn_reflns_limit_l_min -13
_diffrn_reflns_number 4095
_diffrn_reflns_theta_full 24.97
_diffrn_reflns_theta_max 24.97
_diffrn_reflns_theta_min 2.01
_diffrn_standards_decay_% 0
_diffrn_standards_interval_time 60
_diffrn_standards_number 3
_exptl_absorpt_coefficient_mu 0.135
_exptl_absorpt_correction_T_max 0.990
_exptl_absorpt_correction_T_min 0.959
_exptl_absorpt_correction_type psi-scan
_exptl_absorpt_process_details '(North <i>et al.</i>,  1968)'
_exptl_crystal_colour colourless
_exptl_crystal_density_diffrn 1.131
_exptl_crystal_density_method 'not measured'
_exptl_crystal_description block
_exptl_crystal_F_000 408
_exptl_crystal_size_max 0.30
_exptl_crystal_size_mid 0.20
_exptl_crystal_size_min 0.20
_refine_diff_density_max 0.452
_refine_diff_density_min -0.281
_refine_ls_extinction_coef 0.012(4)
_refine_ls_extinction_expression Fc^*^=kFc[1+0.001xFc^2^\l^3^/sin(2\q)]^-1/4^
_refine_ls_extinction_method SHELXL97
_refine_ls_goodness_of_fit_ref 1.257
_refine_ls_hydrogen_treatment constr
_refine_ls_matrix_type full
_refine_ls_number_parameters 236
_refine_ls_number_reflns 3844
_refine_ls_number_restraints 0
_refine_ls_restrained_S_all 1.257
_refine_ls_R_factor_all 0.1008
_refine_ls_R_factor_gt 0.0603
_refine_ls_shift/su_max 0.000
_refine_ls_shift/su_mean 0.000
_refine_ls_structure_factor_coef Fsqd
_refine_ls_weighting_details 'calc w=1/[\s^2^(Fo^2^)+(0.077P)^2^+1.2691P] where P=(Fo^2^+2Fc^2^)/3'
_refine_ls_weighting_scheme calc
_refine_ls_wR_factor_gt 0.2065
_refine_ls_wR_factor_ref 0.2208
_reflns_number_gt 2674
_reflns_number_total 3844
_reflns_threshold_expression I>2\s(I)
_cod_data_source_file hb2466.cif
_cod_data_source_block I
_cod_original_cell_volume 1093.4(10)
_cod_database_code 2214681
_cod_database_fobs_code 2214681

loop_
_symmetry_equiv_pos_as_xyz
'x, y, z'
'-x, -y, -z'

loop_
_atom_site_type_symbol
_atom_site_label
_atom_site_fract_x
_atom_site_fract_y
_atom_site_fract_z
_atom_site_U_iso_or_equiv
_atom_site_adp_type
_atom_site_calc_flag
_atom_site_refinement_flags
_atom_site_occupancy
C C1 0.7411(5) 0.4058(4) 0.0138(4) 0.0468(11) Uani d . 1
H H1 0.7291 0.4971 0.0178 0.056 Uiso calc R 1
C C2 0.6625(5) 0.3492(5) -0.0564(4) 0.0562(12) Uani d . 1
H H2 0.5992 0.4025 -0.0998 0.067 Uiso calc R 1
C C3 0.6768(6) 0.2135(5) -0.0630(4) 0.0620(14) Uani d . 1
H H3 0.6233 0.1757 -0.1106 0.074 Uiso calc R 1
C C4 0.7704(6) 0.1355(5) 0.0010(4) 0.0610(14) Uani d . 1
H H4 0.7798 0.0442 -0.0020 0.073 Uiso calc R 1
C C5 0.8515(5) 0.1935(4) 0.0707(4) 0.0500(11) Uani d . 1
H H5 0.9160 0.1396 0.1127 0.060 Uiso calc R 1
C C6 0.8386(4) 0.3291(4) 0.0792(3) 0.0386(9) Uani d . 1
C C7 0.9409(5) 0.6506(4) 0.2249(4) 0.0524(12) Uani d . 1
H H7A 1.0357 0.6385 0.1801 0.063 Uiso calc R 1
H H7B 0.9516 0.6469 0.3083 0.063 Uiso calc R 1
C C8 0.8642(6) 0.7832(5) 0.1921(6) 0.0692(15) Uani d . 1
H H8A 0.8628 0.7909 0.1071 0.083 Uiso calc R 1
H H8B 0.9145 0.8518 0.2140 0.083 Uiso calc R 1
C C9 0.7113(6) 0.8013(5) 0.2553(6) 0.0747(16) Uani d . 1
H H9A 0.7125 0.8043 0.3399 0.090 Uiso calc R 1
H H9B 0.6606 0.8842 0.2284 0.090 Uiso calc R 1
C C10 0.6344(5) 0.6883(5) 0.2300(5) 0.0613(13) Uani d . 1
H H10A 0.6228 0.6920 0.1467 0.074 Uiso calc R 1
H H10B 0.5400 0.6971 0.2756 0.074 Uiso calc R 1
C C11 0.7183(5) 0.5556(4) 0.2620(4) 0.0505(11) Uani d . 1
H H11A 0.7210 0.5480 0.3468 0.061 Uiso calc R 1
H H11B 0.6707 0.4848 0.2406 0.061 Uiso calc R 1
C C12 1.1441(4) 0.2548(4) 0.2894(4) 0.0402(10) Uani d . 1
H H12 1.1418 0.1947 0.3594 0.048 Uiso calc R 1
C C13 1.2366(5) 0.1796(5) 0.1887(4) 0.0547(12) Uani d . 1
H H13A 1.1958 0.1010 0.1765 0.066 Uiso calc R 1
H H13B 1.2364 0.2343 0.1164 0.066 Uiso calc R 1
C C14 1.3897(5) 0.1401(5) 0.2135(5) 0.0671(15) Uani d . 1
H H14A 1.4460 0.0983 0.1450 0.081 Uiso calc R 1
H H14B 1.3914 0.0765 0.2799 0.081 Uiso calc R 1
C C15 1.4562(5) 0.2588(5) 0.2417(5) 0.0683(15) Uani d . 1
H H15A 1.5519 0.2299 0.2612 0.082 Uiso calc R 1
H H15B 1.4633 0.3186 0.1727 0.082 Uiso calc R 1
C C16 1.3667(5) 0.3296(6) 0.3443(5) 0.0681(15) Uani d . 1
H H16A 1.4087 0.4066 0.3594 0.082 Uiso calc R 1
H H16B 1.3661 0.2717 0.4147 0.082 Uiso calc R 1
C C17 1.2137(5) 0.3722(5) 0.3188(4) 0.0550(12) Uani d . 1
H H17A 1.2137 0.4362 0.2527 0.066 Uiso calc R 1
H H17B 1.1579 0.4143 0.3874 0.066 Uiso calc R 1
C C18 0.8764(5) 0.3260(4) 0.4734(4) 0.0462(11) Uani d . 1
H H18A 0.9635 0.2950 0.5075 0.055 Uiso calc R 1
H H18B 0.8723 0.4202 0.4572 0.055 Uiso calc R 1
C C19 0.7475(6) 0.2988(4) 0.5619(4) 0.0565(13) Uani d . 1
H H19A 0.7503 0.3405 0.6354 0.068 Uiso calc R 1
H H19B 0.6604 0.3369 0.5308 0.068 Uiso calc R 1
C C20 0.7457(6) 0.1518(5) 0.5864(4) 0.0612(13) Uani d . 1
H H20A 0.6587 0.1376 0.6375 0.073 Uiso calc R 1
H H20B 0.8262 0.1156 0.6273 0.073 Uiso calc R 1
C C21 0.7538(6) 0.0807(5) 0.4716(4) 0.0587(13) Uani d . 1
H H21A 0.7618 -0.0135 0.4892 0.070 Uiso calc R 1
H H21B 0.6661 0.1075 0.4372 0.070 Uiso calc R 1
C C22 0.8789(5) 0.1097(4) 0.3831(4) 0.0490(11) Uani d . 1
H H22A 0.8756 0.0676 0.3099 0.059 Uiso calc R 1
H H22B 0.9669 0.0724 0.4133 0.059 Uiso calc R 1
C C23 0.8798(4) 0.2572(4) 0.3575(3) 0.0373(9) Uani d . 1
H H23 0.7894 0.2905 0.3273 0.045 Uiso calc R 1
N N1 0.8629(4) 0.5432(3) 0.2006(3) 0.0423(9) Uani d . 1
N N2 0.9943(3) 0.2908(3) 0.2651(3) 0.0377(8) Uani d . 1
P P1 0.96640(12) 0.40271(11) 0.15159(9) 0.0375(3) Uani d . 1

loop_
_atom_site_aniso_label
_atom_site_aniso_U_11
_atom_site_aniso_U_22
_atom_site_aniso_U_33
_atom_site_aniso_U_12
_atom_site_aniso_U_13
_atom_site_aniso_U_23
C1 0.054(3) 0.047(3) 0.042(2) -0.014(2) -0.012(2) 0.0025(19)
C2 0.061(3) 0.068(3) 0.045(3) -0.014(2) -0.020(2) 0.003(2)
C3 0.070(3) 0.075(4) 0.049(3) -0.020(3) -0.021(3) -0.009(3)
C4 0.082(4) 0.051(3) 0.056(3) -0.012(3) -0.019(3) -0.014(2)
C5 0.066(3) 0.043(3) 0.043(3) -0.005(2) -0.014(2) -0.006(2)
C6 0.046(2) 0.041(2) 0.029(2) -0.0068(18) -0.0059(18) -0.0007(17)
C7 0.055(3) 0.047(3) 0.058(3) -0.005(2) -0.015(2) -0.010(2)
C8 0.079(4) 0.040(3) 0.090(4) -0.007(3) -0.016(3) -0.008(3)
C9 0.083(4) 0.050(3) 0.085(4) 0.012(3) -0.007(3) -0.012(3)
C10 0.048(3) 0.060(3) 0.069(3) 0.011(2) -0.002(2) -0.007(3)
C11 0.049(3) 0.051(3) 0.049(3) -0.001(2) -0.003(2) -0.004(2)
C12 0.040(2) 0.040(2) 0.040(2) -0.0045(18) -0.0079(18) 0.0011(18)
C13 0.049(3) 0.051(3) 0.062(3) 0.000(2) -0.002(2) -0.016(2)
C14 0.049(3) 0.060(3) 0.086(4) 0.002(2) 0.003(3) -0.003(3)
C15 0.044(3) 0.073(4) 0.087(4) -0.011(3) -0.009(3) 0.014(3)
C16 0.054(3) 0.081(4) 0.075(4) -0.017(3) -0.022(3) -0.003(3)
C17 0.054(3) 0.054(3) 0.060(3) -0.002(2) -0.020(2) -0.015(2)
C18 0.059(3) 0.042(2) 0.038(2) -0.007(2) -0.006(2) -0.0044(19)
C19 0.073(3) 0.046(3) 0.045(3) -0.004(2) 0.006(2) -0.006(2)
C20 0.075(4) 0.056(3) 0.046(3) -0.009(3) 0.009(2) 0.006(2)
C21 0.070(3) 0.047(3) 0.061(3) -0.016(2) -0.007(3) 0.008(2)
C22 0.065(3) 0.040(2) 0.041(2) -0.006(2) -0.004(2) -0.0018(19)
C23 0.040(2) 0.038(2) 0.033(2) -0.0045(17) -0.0049(17) 0.0013(16)
N1 0.045(2) 0.0368(19) 0.046(2) -0.0045(15) -0.0088(16) -0.0062(15)
N2 0.0373(19) 0.0408(19) 0.0348(18) -0.0038(15) -0.0060(14) -0.0002(14)
P1 0.0418(6) 0.0381(6) 0.0326(6) -0.0044(4) -0.0059(4) -0.0023(4)

loop_
_atom_type_symbol
_atom_type_description
_atom_type_scat_dispersion_real
_atom_type_scat_dispersion_imag
_atom_type_scat_source
C C 0.0033 0.0016 'International Tables Vol C Tables 4.2.6.8 and 6.1.1.4'
H H 0.0000 0.0000 'International Tables Vol C Tables 4.2.6.8 and 6.1.1.4'
N N 0.0061 0.0033 'International Tables Vol C Tables 4.2.6.8 and 6.1.1.4'
P P 0.1023 0.0942 'International Tables Vol C Tables 4.2.6.8 and 6.1.1.4'

loop_
_geom_angle_atom_site_label_1
_geom_angle_atom_site_label_2
_geom_angle_atom_site_label_3
_geom_angle
C2 C1 C6 121.4(4)
C2 C1 H1 119.3
C6 C1 H1 119.3
C1 C2 C3 120.6(5)
C1 C2 H2 119.7
C3 C2 H2 119.7
C4 C3 C2 119.5(5)
C4 C3 H3 120.3
C2 C3 H3 120.3
C3 C4 C5 119.7(5)
C3 C4 H4 120.1
C5 C4 H4 120.1
C6 C5 C4 121.9(4)
C6 C5 H5 119.1
C4 C5 H5 119.1
C5 C6 C1 116.9(4)
C5 C6 P1 120.5(3)
C1 C6 P1 121.7(3)
N1 C7 C8 111.5(4)
N1 C7 H7A 109.3
C8 C7 H7A 109.3
N1 C7 H7B 109.3
C8 C7 H7B 109.3
H7A C7 H7B 108.0
C7 C8 C9 110.5(5)
C7 C8 H8A 109.6
C9 C8 H8A 109.6
C7 C8 H8B 109.6
C9 C8 H8B 109.6
H8A C8 H8B 108.1
C10 C9 C8 110.3(4)
C10 C9 H9A 109.6
C8 C9 H9A 109.6
C10 C9 H9B 109.6
C8 C9 H9B 109.6
H9A C9 H9B 108.1
C9 C10 C11 110.8(4)
C9 C10 H10A 109.5
C11 C10 H10A 109.5
C9 C10 H10B 109.5
C11 C10 H10B 109.5
H10A C10 H10B 108.1
N1 C11 C10 110.7(4)
N1 C11 H11A 109.5
C10 C11 H11A 109.5
N1 C11 H11B 109.5
C10 C11 H11B 109.5
H11A C11 H11B 108.1
N2 C12 C13 111.9(3)
N2 C12 C17 113.7(3)
C13 C12 C17 110.3(4)
N2 C12 H12 106.8
C13 C12 H12 106.8
C17 C12 H12 106.8
C14 C13 C12 112.3(4)
C14 C13 H13A 109.1
C12 C13 H13A 109.1
C14 C13 H13B 109.1
C12 C13 H13B 109.1
H13A C13 H13B 107.9
C13 C14 C15 111.5(4)
C13 C14 H14A 109.3
C15 C14 H14A 109.3
C13 C14 H14B 109.3
C15 C14 H14B 109.3
H14A C14 H14B 108.0
C16 C15 C14 110.4(4)
C16 C15 H15A 109.6
C14 C15 H15A 109.6
C16 C15 H15B 109.6
C14 C15 H15B 109.6
H15A C15 H15B 108.1
C15 C16 C17 111.2(4)
C15 C16 H16A 109.4
C17 C16 H16A 109.4
C15 C16 H16B 109.4
C17 C16 H16B 109.4
H16A C16 H16B 108.0
C16 C17 C12 111.6(4)
C16 C17 H17A 109.3
C12 C17 H17A 109.3
C16 C17 H17B 109.3
C12 C17 H17B 109.3
H17A C17 H17B 108.0
C19 C18 C23 111.2(4)
C19 C18 H18A 109.4
C23 C18 H18A 109.4
C19 C18 H18B 109.4
C23 C18 H18B 109.4
H18A C18 H18B 108.0
C20 C19 C18 111.4(4)
C20 C19 H19A 109.3
C18 C19 H19A 109.3
C20 C19 H19B 109.3
C18 C19 H19B 109.3
H19A C19 H19B 108.0
C19 C20 C21 111.0(4)
C19 C20 H20A 109.4
C21 C20 H20A 109.4
C19 C20 H20B 109.4
C21 C20 H20B 109.4
H20A C20 H20B 108.0
C22 C21 C20 112.3(4)
C22 C21 H21A 109.2
C20 C21 H21A 109.2
C22 C21 H21B 109.2
C20 C21 H21B 109.2
H21A C21 H21B 107.9
C21 C22 C23 112.3(4)
C21 C22 H22A 109.1
C23 C22 H22A 109.1
C21 C22 H22B 109.1
C23 C22 H22B 109.1
H22A C22 H22B 107.9
N2 C23 C22 114.5(3)
N2 C23 C18 113.2(3)
C22 C23 C18 109.6(3)
N2 C23 H23 106.3
C22 C23 H23 106.3
C18 C23 H23 106.3
C11 N1 C7 112.9(4)
C11 N1 P1 127.2(3)
C7 N1 P1 115.7(3)
C23 N2 C12 117.7(3)
C23 N2 P1 123.5(3)
C12 N2 P1 116.6(3)
N1 P1 N2 111.38(18)
N1 P1 C6 100.57(19)
N2 P1 C6 101.20(18)

loop_
_geom_bond_atom_site_label_1
_geom_bond_atom_site_label_2
_geom_bond_distance
C1 C2 1.374(6)
C1 C6 1.397(6)
C1 H1 0.9300
C2 C3 1.384(7)
C2 H2 0.9300
C3 C4 1.369(7)
C3 H3 0.9300
C4 C5 1.395(6)
C4 H4 0.9300
C5 C6 1.387(6)
C5 H5 0.9300
C6 P1 1.832(4)
C7 N1 1.474(6)
C7 C8 1.501(7)
C7 H7A 0.9700
C7 H7B 0.9700
C8 C9 1.526(8)
C8 H8A 0.9700
C8 H8B 0.9700
C9 C10 1.520(8)
C9 H9A 0.9700
C9 H9B 0.9700
C10 C11 1.527(6)
C10 H10A 0.9700
C10 H10B 0.9700
C11 N1 1.450(6)
C11 H11A 0.9700
C11 H11B 0.9700
C12 N2 1.483(5)
C12 C13 1.523(6)
C12 C17 1.532(6)
C12 H12 0.9800
C13 C14 1.519(7)
C13 H13A 0.9700
C13 H13B 0.9700
C14 C15 1.521(7)
C14 H14A 0.9700
C14 H14B 0.9700
C15 C16 1.507(8)
C15 H15A 0.9700
C15 H15B 0.9700
C16 C17 1.524(7)
C16 H16A 0.9700
C16 H16B 0.9700
C17 H17A 0.9700
C17 H17B 0.9700
C18 C19 1.527(6)
C18 C23 1.529(6)
C18 H18A 0.9700
C18 H18B 0.9700
C19 C20 1.519(6)
C19 H19A 0.9700
C19 H19B 0.9700
C20 C21 1.524(7)
C20 H20A 0.9700
C20 H20B 0.9700
C21 C22 1.505(6)
C21 H21A 0.9700
C21 H21B 0.9700
C22 C23 1.525(6)
C22 H22A 0.9700
C22 H22B 0.9700
C23 N2 1.473(5)
C23 H23 0.9800
N1 P1 1.701(4)
N2 P1 1.702(4)

loop_
_geom_hbond_atom_site_label_D
_geom_hbond_atom_site_label_H
_geom_hbond_atom_site_label_A
_geom_hbond_site_symmetry_A
_geom_hbond_distance_DH
_geom_hbond_distance_DA
_geom_hbond_angle_DHA
_geom_hbond_publ_flag
C7 H7A Cg 2_765 0.97 2.797(7) 159 yes

loop_
_geom_torsion_atom_site_label_1
_geom_torsion_atom_site_label_2
_geom_torsion_atom_site_label_3
_geom_torsion_atom_site_label_4
_geom_torsion
C6 C1 C2 C3 0.8(7)
C1 C2 C3 C4 -0.1(8)
C2 C3 C4 C5 -0.9(8)
C3 C4 C5 C6 1.2(8)
C4 C5 C6 C1 -0.5(7)
C4 C5 C6 P1 -170.0(4)
C2 C1 C6 C5 -0.5(7)
C2 C1 C6 P1 168.9(4)
N1 C7 C8 C9 55.4(6)
C7 C8 C9 C10 -54.6(6)
C8 C9 C10 C11 54.6(6)
C9 C10 C11 N1 -55.6(5)
N2 C12 C13 C14 -179.0(4)
C17 C12 C13 C14 53.3(5)
C12 C13 C14 C15 -55.0(6)
C13 C14 C15 C16 56.2(6)
C14 C15 C16 C17 -57.2(6)
C15 C16 C17 C12 56.8(6)
N2 C12 C17 C16 179.4(4)
C13 C12 C17 C16 -54.0(5)
C23 C18 C19 C20 56.7(5)
C18 C19 C20 C21 -54.3(6)
C19 C20 C21 C22 53.4(6)
C20 C21 C22 C23 -54.8(6)
C21 C22 C23 N2 -175.9(4)
C21 C22 C23 C18 55.6(5)
C19 C18 C23 N2 174.5(3)
C19 C18 C23 C22 -56.3(5)
C10 C11 N1 C7 56.9(5)
C10 C11 N1 P1 -147.5(3)
C8 C7 N1 C11 -57.5(5)
C8 C7 N1 P1 143.8(4)
C22 C23 N2 C12 -64.7(5)
C18 C23 N2 C12 62.0(4)
C22 C23 N2 P1 132.7(3)
C18 C23 N2 P1 -100.6(4)
C13 C12 N2 C23 129.2(4)
C17 C12 N2 C23 -105.0(4)
C13 C12 N2 P1 -67.0(4)
C17 C12 N2 P1 58.9(4)
C11 N1 P1 N2 -60.1(4)
C7 N1 P1 N2 95.0(3)
C11 N1 P1 C6 46.5(4)
C7 N1 P1 C6 -158.4(3)
C23 N2 P1 N1 46.2(3)
C12 N2 P1 N1 -116.6(3)
C23 N2 P1 C6 -59.9(3)
C12 N2 P1 C6 137.2(3)
C5 C6 P1 N1 -152.2(3)
C1 C6 P1 N1 38.8(4)
C5 C6 P1 N2 -37.7(4)
C1 C6 P1 N2 153.3(4)

loop_
_cod_related_entry_id
_cod_related_entry_database
_cod_related_entry_code
1 ChemSpider 21123897
